data_2018452
loop_
_publ_author_name
'Pourayoubi, Mehrdad'
'Tarahhomi, Atekeh'
'Karimi Ahmadabad, Fatemeh'
'Fejfarov\'a, Karla'
'van der Lee, Arie'
'Du\<sek, Michal'

_publ_section_title
;
 Two new <i>X</i>P(O)[NHC(CH~3~)~3~]~2~ phosphoramidates, with <i>X</i> =
 (CH~3~)~2~N and [(CH~3~)~3~CNH]~2~P(O)(O)
;
_journal_coeditor_code FA3268
_journal_issue 4
_journal_name_full 'Acta Crystallographica Section C'
_journal_page_first o164
_journal_page_last o169
_journal_paper_doi 10.1107/S0108270112008566
_journal_volume 68
_journal_year 2012
_chemical_formula_iupac 'C16 H40 N4 O3 P2'
_chemical_formula_moiety 'C16 H40 N4 O3 P2'
_chemical_formula_sum 'C16 H40 N4 O3 P2'
_chemical_formula_weight 398.5
_chemical_name_common
;
<i>N</i>,<i>N</i>',<i>N</i>'',<i>N</i>'''-tetra-<i>tert</i>-
butyloxybis(phosphonic diamide)
;
_chemical_name_systematic
;
({[bis(tert-butylamino)phosphoryl]oxy}(<i>tert</i>-
butylamino)phosphoryl)(<i>tert</i>-butyl)amine
;
_space_group_IT_number 14
_symmetry_cell_setting monoclinic
_symmetry_space_group_name_Hall '-P 2ybc'
_symmetry_space_group_name_H-M 'P 1 21/c 1'
_cell_angle_alpha 90
_cell_angle_beta 119.371(4)
_cell_angle_gamma 90
_cell_formula_units_Z 4
_cell_length_a 11.3715(4)
_cell_length_b 17.7755(7)
_cell_length_c 13.6956(5)
_cell_measurement_reflns_used 9398
_cell_measurement_temperature 150
_cell_measurement_theta_max 67.05
_cell_measurement_theta_min 3.7
_cell_volume 2412.51(18)
_computing_cell_refinement 'CrysAlis PRO (Agilent, 2010)'
_computing_data_collection 'CrysAlis PRO (Agilent, 2010)'
_computing_data_reduction 'CrysAlis PRO (Agilent, 2010)'
_computing_molecular_graphics 'Mercury (Macrae <i>et al.</i>, 2008)'
_computing_publication_material
;
JANA2006 (Pet\<r\'i\<cek <i>et al.</i>, 2006) and enCIFer (Allen <i>et
al.</i>, 2004)
;
_computing_structure_refinement 'JANA2006 (Pet\<r\'i\<cek <i>et al.</i>, 2006)'
_computing_structure_solution 'SUPERFLIP (Palatinus & Chapuis, 2007)'
_diffrn_ambient_temperature 150
_diffrn_detector_area_resol_mean 10.3784
_diffrn_measured_fraction_theta_full 0.98
_diffrn_measured_fraction_theta_max 0.98
_diffrn_measurement_device 'four-cycle diffractometer'
_diffrn_measurement_device_type 'Gemini Ultra diffractometer with Atlas detector'
_diffrn_measurement_method 'Rotation method data acquisition using \w scans'
_diffrn_radiation_monochromator mirror
_diffrn_radiation_source 'Enhance Ultra (Cu) X-ray Source'
_diffrn_radiation_type 'Cu K\a'
_diffrn_radiation_wavelength 1.5418
_diffrn_reflns_av_R_equivalents 0.033
_diffrn_reflns_av_sigmaI/netI 0.0221
_diffrn_reflns_limit_h_max 11
_diffrn_reflns_limit_h_min -13
_diffrn_reflns_limit_k_max 21
_diffrn_reflns_limit_k_min -21
_diffrn_reflns_limit_l_max 16
_diffrn_reflns_limit_l_min -12
_diffrn_reflns_number 15622
_diffrn_reflns_reduction_process
;
Integration of the CCD images was done by program <i>CrysAlis PRO</i>
(Agilent, 2010). The same program was used for indexing of the
crystal shape and absorption correction.
;
_diffrn_reflns_theta_full 67.15
_diffrn_reflns_theta_max 67.15
_diffrn_reflns_theta_min 4.46
_diffrn_standards_number 0
_exptl_absorpt_coefficient_mu 1.795
_exptl_absorpt_correction_T_max 1.000
_exptl_absorpt_correction_T_min 0.746
_exptl_absorpt_correction_type multi-scan
_exptl_absorpt_process_details '(CrysAlis PRO; Agilent, 2010)'
_exptl_crystal_colour colourless
_exptl_crystal_density_diffrn 1.0967
_exptl_crystal_density_method 'not measured'
_exptl_crystal_description prism
_exptl_crystal_F_000 872
_exptl_crystal_size_max 0.368
_exptl_crystal_size_mid 0.22
_exptl_crystal_size_min 0.088
_refine_diff_density_max 0.33
_refine_diff_density_min -0.21
_refine_ls_extinction_method none
_refine_ls_goodness_of_fit_ref 1.60
_refine_ls_hydrogen_treatment mixed
_refine_ls_number_constraints 148
_refine_ls_number_parameters 238
_refine_ls_number_reflns 4265
_refine_ls_number_restraints 4
_refine_ls_R_factor_all 0.0521
_refine_ls_R_factor_gt 0.0404
_refine_ls_shift/su_max 0.0015
_refine_ls_shift/su_mean 0.0001
_refine_ls_structure_factor_coef Fsqd
_refine_ls_weighting_details 'w = 1/(\s^2^(I)+0.0016I^2^)'
_refine_ls_weighting_scheme sigma
_refine_ls_wR_factor_gt 0.1004
_refine_ls_wR_factor_ref 0.1074
_reflns_number_gt 3420
_reflns_number_total 4265
_reflns_threshold_expression I>3\s(I)
_cod_data_source_file fa3268.cif
_cod_data_source_block II
_cod_original_sg_symbol_H-M 'P 21/c'
_cod_database_code 2018452
_cod_database_fobs_code 2018452

loop_
_symmetry_equiv_pos_as_xyz
'x, y, z'
'-x, y+1/2, -z+1/2'
'-x, -y, -z'
'x, -y+1/2, z+1/2'

loop_
_atom_site_type_symbol
_atom_site_label
_atom_site_fract_x
_atom_site_fract_y
_atom_site_fract_z
_atom_site_U_iso_or_equiv
_atom_site_adp_type
_atom_site_calc_flag
_atom_site_refinement_flags
_atom_site_occupancy
_atom_site_symmetry_multiplicity
P P1 0.27512(5) 0.23253(3) 0.54865(4) 0.02780(19) Uani d . 1 4
P P2 0.12827(4) 0.24723(2) 0.67070(4) 0.02659(18) Uani d . 1 4
O O1 0.21004(12) 0.28033(7) 0.61111(9) 0.0287(5) Uani d . 1 4
O O2 0.17179(13) 0.18682(7) 0.45603(10) 0.0339(5) Uani d . 1 4
O O3 0.21375(13) 0.19473(7) 0.76223(10) 0.0315(5) Uani d . 1 4
N N1 0.39326(16) 0.18678(8) 0.65511(12) 0.0311(6) Uani d . 1 4
N N2 0.33956(16) 0.29241(9) 0.50011(12) 0.0317(6) Uani d . 1 4
N N3 -0.00300(16) 0.21182(9) 0.56138(12) 0.0309(6) Uani d . 1 4
N N4 0.08569(16) 0.31779(9) 0.71999(12) 0.0320(6) Uani d . 1 4
C C1 0.4652(2) 0.11921(11) 0.64637(18) 0.0398(9) Uani d . 1 4
C C2 0.4887(3) 0.12659(14) 0.54571(19) 0.0503(10) Uani d . 1 4
C C3 0.6012(2) 0.11542(15) 0.7536(2) 0.0540(11) Uani d . 1 4
C C4 0.3821(3) 0.04932(13) 0.6338(3) 0.0644(15) Uani d . 1 4
C C5 0.4264(2) 0.35926(11) 0.55199(16) 0.0389(8) Uani d . 1 4
C C6 0.5158(3) 0.36650(18) 0.4992(2) 0.0685(13) Uani d . 1 4
C C7 0.5122(3) 0.35142(15) 0.67740(19) 0.0676(12) Uani d . 1 4
C C8 0.3361(3) 0.42794(14) 0.5241(3) 0.0700(15) Uani d . 1 4
C C9 -0.0964(2) 0.15571(11) 0.56689(17) 0.0385(8) Uani d . 1 4
C C10 -0.0349(3) 0.07749(13) 0.5816(2) 0.0573(13) Uani d . 1 4
C C11 -0.2274(2) 0.16068(16) 0.4558(2) 0.0576(11) Uani d . 1 4
C C12 -0.1228(3) 0.17341(14) 0.6630(2) 0.0521(11) Uani d . 1 4
C C13 0.0167(2) 0.39025(10) 0.67141(16) 0.0374(8) Uani d . 1 4
C C14 0.1236(3) 0.45200(12) 0.7124(2) 0.0553(12) Uani d . 1 4
C C15 -0.0599(3) 0.38826(13) 0.54431(18) 0.0570(11) Uani d . 1 4
C C16 -0.0804(2) 0.40471(13) 0.7163(2) 0.0500(10) Uani d . 1 4
H H2A 0.536663 0.083219 0.541987 0.0755 Uiso calc R 1 4
H H2B 0.403379 0.130142 0.478089 0.0755 Uiso calc R 1 4
H H2C 0.540807 0.17102 0.554029 0.0755 Uiso calc R 1 4
H H3A 0.64934 0.071562 0.751895 0.0811 Uiso calc R 1 4
H H3B 0.652744 0.159607 0.759448 0.0811 Uiso calc R 1 4
H H3C 0.58698 0.112714 0.817128 0.0811 Uiso calc R 1 4
H H4A 0.429869 0.005632 0.630805 0.0966 Uiso calc R 1 4
H H4B 0.366912 0.045378 0.696632 0.0966 Uiso calc R 1 4
H H4C 0.296994 0.052766 0.565929 0.0966 Uiso calc R 1 4
H H6A 0.573391 0.409562 0.529847 0.1028 Uiso calc R 1 4
H H6B 0.569966 0.322031 0.514682 0.1028 Uiso calc R 1 4
H H6C 0.460612 0.372506 0.419656 0.1028 Uiso calc R 1 4
H H7A 0.565508 0.396044 0.707602 0.1014 Uiso calc R 1 4
H H7B 0.455052 0.344532 0.709999 0.1014 Uiso calc R 1 4
H H7C 0.570719 0.308696 0.694377 0.1014 Uiso calc R 1 4
H H8A 0.390318 0.471454 0.559717 0.1051 Uiso calc R 1 4
H H8B 0.288099 0.435323 0.444383 0.1051 Uiso calc R 1 4
H H8C 0.272749 0.420479 0.550417 0.1051 Uiso calc R 1 4
H H10A -0.097897 0.040561 0.579181 0.0859 Uiso calc R 1 4
H H10B -0.014774 0.067959 0.522367 0.0859 Uiso calc R 1 4
H H10C 0.04658 0.074707 0.652494 0.0859 Uiso calc R 1 4
H H11A -0.291317 0.125306 0.455592 0.0864 Uiso calc R 1 4
H H11B -0.263473 0.210643 0.446218 0.0864 Uiso calc R 1 4
H H11C -0.209998 0.149209 0.395554 0.0864 Uiso calc R 1 4
H H12A -0.18516 0.137383 0.663884 0.0782 Uiso calc R 1 4
H H12B -0.039497 0.171006 0.732647 0.0782 Uiso calc R 1 4
H H12C -0.160292 0.223011 0.653342 0.0782 Uiso calc R 1 4
H H14A 0.080699 0.499832 0.685089 0.0829 Uiso calc R 1 4
H H14B 0.171832 0.452536 0.792812 0.0829 Uiso calc R 1 4
H H14C 0.185395 0.442476 0.685041 0.0829 Uiso calc R 1 4
H H15A -0.105001 0.435449 0.516157 0.0855 Uiso calc R 1 4
H H15B 0.002222 0.379645 0.516961 0.0855 Uiso calc R 1 4
H H15C -0.125242 0.34843 0.51941 0.0855 Uiso calc R 1 4
H H16A -0.122602 0.452877 0.690585 0.0751 Uiso calc R 1 4
H H16B -0.148216 0.366164 0.689761 0.0751 Uiso calc R 1 4
H H16C -0.031419 0.404193 0.796687 0.0751 Uiso calc R 1 4
H H1N 0.375(2) 0.1808(12) 0.7090(14) 0.0373 Uiso d DT 1 4
H H2N 0.298(2) 0.2962(12) 0.4276(8) 0.038 Uiso d DT 1 4
H H3N 0.015(2) 0.1989(12) 0.5088(14) 0.0371 Uiso d DT 1 4
H H4N 0.116(2) 0.3165(13) 0.7917(9) 0.0384 Uiso d DT 1 4

loop_
_atom_site_aniso_label
_atom_site_aniso_U_11
_atom_site_aniso_U_22
_atom_site_aniso_U_33
_atom_site_aniso_U_12
_atom_site_aniso_U_13
_atom_site_aniso_U_23
_atom_site_aniso_type_symbol
P1 0.0304(2) 0.0325(2) 0.0193(2) -0.00433(17) 0.01126(19) -0.00167(16) P
P2 0.0287(2) 0.0304(2) 0.0181(2) 0.00091(17) 0.00953(19) 0.00071(16) P
O1 0.0312(6) 0.0319(6) 0.0197(6) -0.0012(5) 0.0100(5) -0.0001(5) O
O2 0.0382(7) 0.0402(7) 0.0241(6) -0.0110(6) 0.0158(6) -0.0067(5) O
O3 0.0369(7) 0.0343(6) 0.0212(6) 0.0061(5) 0.0126(5) 0.0033(5) O
N1 0.0362(8) 0.0331(8) 0.0259(8) 0.0034(6) 0.0166(7) 0.0023(6) N
N2 0.0347(8) 0.0393(8) 0.0171(7) -0.0097(7) 0.0097(6) -0.0014(6) N
N3 0.0317(8) 0.0370(8) 0.0234(8) -0.0054(6) 0.0131(6) -0.0027(6) N
N4 0.0363(8) 0.0353(8) 0.0195(7) 0.0068(7) 0.0099(7) 0.0028(6) N
C1 0.0443(11) 0.0381(10) 0.0427(12) 0.0074(8) 0.0257(10) 0.0026(8) C
C2 0.0556(14) 0.0560(13) 0.0458(13) 0.0093(11) 0.0300(11) -0.0034(10) C
C3 0.0503(13) 0.0684(15) 0.0452(13) 0.0245(12) 0.0248(11) 0.0131(11) C
C4 0.0758(18) 0.0363(11) 0.096(2) 0.0005(11) 0.0537(17) -0.0013(12) C
C5 0.0433(11) 0.0373(10) 0.0282(10) -0.0144(8) 0.0115(9) -0.0007(8) C
C6 0.0612(16) 0.0857(19) 0.0644(17) -0.0396(15) 0.0352(14) -0.0163(14) C
C7 0.0816(19) 0.0660(16) 0.0291(12) -0.0428(15) 0.0070(12) -0.0053(11) C
C8 0.0792(19) 0.0393(12) 0.083(2) -0.0076(12) 0.0330(16) -0.0003(13) C
C9 0.0376(10) 0.0418(10) 0.0354(11) -0.0096(8) 0.0174(9) -0.0041(8) C
C10 0.0674(16) 0.0363(11) 0.0756(18) -0.0092(10) 0.0408(15) -0.0015(11) C
C11 0.0414(12) 0.0763(17) 0.0444(13) -0.0210(12) 0.0128(10) -0.0058(11) C
C12 0.0524(13) 0.0648(15) 0.0505(13) -0.0164(11) 0.0340(12) -0.0060(11) C
C13 0.0446(11) 0.0330(9) 0.0306(10) 0.0099(8) 0.0154(9) 0.0040(7) C
C14 0.0683(16) 0.0361(11) 0.0617(15) -0.0015(10) 0.0321(13) 0.0009(10) C
C15 0.0770(17) 0.0474(12) 0.0304(11) 0.0249(12) 0.0138(11) 0.0092(9) C
C16 0.0494(13) 0.0493(12) 0.0509(13) 0.0179(10) 0.0241(11) 0.0058(10) C

loop_
_atom_type_symbol
_atom_type_scat_dispersion_real
_atom_type_scat_dispersion_imag
_atom_type_scat_source
C 0.0181 0.0091 'International Tables Vol C tables 4.2.6.8 and 6.1.1.1'
H 0.0000 0.0000 'International Tables Vol C tables 4.2.6.8 and 6.1.1.1'
N 0.0311 0.0180 'International Tables Vol C tables 4.2.6.8 and 6.1.1.1'
O 0.0492 0.0322 'International Tables Vol C tables 4.2.6.8 and 6.1.1.1'
P 0.2955 0.4335 'International Tables Vol C tables 4.2.6.8 and 6.1.1.1'

loop_
_geom_angle_atom_site_label_1
_geom_angle_atom_site_label_2
_geom_angle_atom_site_label_3
_geom_angle
_geom_angle_publ_flag
P1 O1 P2 126.85(8) yes
O1 P1 O2 111.38(8) yes
O1 P1 N1 100.28(8) yes
O1 P1 N2 106.84(8) yes
O2 P1 N1 116.84(7) yes
O2 P1 N2 109.89(8) yes
N1 P1 N2 110.86(9) yes
O1 P2 O3 110.79(8) yes
O1 P2 N3 99.81(8) yes
O1 P2 N4 107.09(9) yes
O3 P2 N3 117.26(7) yes
O3 P2 N4 110.13(8) yes
N3 P2 N4 110.93(8) yes
P1 N1 C1 124.93(13) no
P1 N1 H1N 112.6(14) no
C1 N1 H1N 109.9(15) no
P1 N2 C5 131.48(15) no
P1 N2 H2N 115.1(15) no
C5 N2 H2N 110.2(15) no
P2 N3 C9 124.49(14) no
P2 N3 H3N 112.4(14) no
C9 N3 H3N 109.1(15) no
P2 N4 C13 133.65(15) no
P2 N4 H4N 114.7(15) no
C13 N4 H4N 111.2(15) no
N1 C1 C2 110.36(17) no
N1 C1 C3 107.17(17) no
N1 C1 C4 109.5(2) no
C2 C1 C3 109.2(2) no
C2 C1 C4 109.9(2) no
C3 C1 C4 110.71(19) no
C1 C2 H2A 109.4703 no
C1 C2 H2B 109.4716 no
C1 C2 H2C 109.472 no
H2A C2 H2B 109.4709 no
H2A C2 H2C 109.4714 no
H2B C2 H2C 109.4712 no
C1 C3 H3A 109.4714 no
C1 C3 H3B 109.4712 no
C1 C3 H3C 109.4713 no
H3A C3 H3B 109.4718 no
H3A C3 H3C 109.471 no
H3B C3 H3C 109.4706 no
C1 C4 H4A 109.4713 no
C1 C4 H4B 109.4713 no
C1 C4 H4C 109.4717 no
H4A C4 H4B 109.4713 no
H4A C4 H4C 109.4706 no
H4B C4 H4C 109.4712 no
N2 C5 C6 106.5(2) no
N2 C5 C7 112.21(19) no
N2 C5 C8 108.33(17) no
C6 C5 C7 109.9(2) no
C6 C5 C8 109.9(2) no
C7 C5 C8 109.9(2) no
C5 C6 H6A 109.4718 no
C5 C6 H6B 109.4713 no
C5 C6 H6C 109.4716 no
H6A C6 H6B 109.4706 no
H6A C6 H6C 109.4711 no
H6B C6 H6C 109.4709 no
C5 C7 H7A 109.4718 no
C5 C7 H7B 109.4709 no
C5 C7 H7C 109.471 no
H7A C7 H7B 109.4712 no
H7A C7 H7C 109.4708 no
H7B C7 H7C 109.4715 no
C5 C8 H8A 109.4718 no
C5 C8 H8B 109.4714 no
C5 C8 H8C 109.4699 no
H8A C8 H8B 109.4718 no
H8A C8 H8C 109.4709 no
H8B C8 H8C 109.4716 no
N3 C9 C10 109.0(2) no
N3 C9 C11 106.49(18) no
N3 C9 C12 110.78(17) no
C10 C9 C11 110.20(18) no
C10 C9 C12 110.3(2) no
C11 C9 C12 110.0(2) no
C9 C10 H10A 109.4709 no
C9 C10 H10B 109.4713 no
C9 C10 H10C 109.4703 no
H10A C10 H10B 109.4709 no
H10A C10 H10C 109.4725 no
H10B C10 H10C 109.4714 no
C9 C11 H11A 109.4714 no
C9 C11 H11B 109.4711 no
C9 C11 H11C 109.4709 no
H11A C11 H11B 109.472 no
H11A C11 H11C 109.4712 no
H11B C11 H11C 109.4707 no
C9 C12 H12A 109.4707 no
C9 C12 H12B 109.471 no
C9 C12 H12C 109.4721 no
H12A C12 H12B 109.4706 no
H12A C12 H12C 109.4716 no
H12B C12 H12C 109.4712 no
N4 C13 C14 107.98(16) no
N4 C13 C15 111.94(17) no
N4 C13 C16 107.05(19) no
C14 C13 C15 110.1(2) no
C14 C13 C16 109.5(2) no
C15 C13 C16 110.2(2) no
C13 C14 H14A 109.4718 no
C13 C14 H14B 109.4713 no
C13 C14 H14C 109.4706 no
H14A C14 H14B 109.4713 no
H14A C14 H14C 109.4713 no
H14B C14 H14C 109.471 no
C13 C15 H15A 109.4714 no
C13 C15 H15B 109.4713 no
C13 C15 H15C 109.4712 no
H15A C15 H15B 109.4703 no
H15A C15 H15C 109.4711 no
H15B C15 H15C 109.4721 no
C13 C16 H16A 109.4713 no
C13 C16 H16B 109.471 no
C13 C16 H16C 109.4709 no
H16A C16 H16B 109.4709 no
H16A C16 H16C 109.4717 no
H16B C16 H16C 109.4715 no

loop_
_geom_bond_atom_site_label_1
_geom_bond_atom_site_label_2
_geom_bond_distance
_geom_bond_publ_flag
P1 O1 1.6194(16) yes
P1 O2 1.4791(12) yes
P1 N1 1.6341(14) yes
P1 N2 1.609(2) yes
P2 O1 1.6191(17) yes
P2 O3 1.4806(12) yes
P2 N3 1.6351(13) yes
P2 N4 1.6075(18) yes
N1 C1 1.490(3) no
N1 H1N 0.87(3) no
N2 C5 1.484(2) no
N2 H2N 0.868(10) no
N3 C9 1.485(3) no
N3 H3N 0.87(3) no
N4 C13 1.485(2) no
N4 H4N 0.866(12) no
C1 C2 1.533(4) no
C1 C3 1.525(3) no
C1 C4 1.518(4) no
C2 H2A 0.96 no
C2 H2B 0.96 no
C2 H2C 0.96 no
C3 H3A 0.96 no
C3 H3B 0.96 no
C3 H3C 0.96 no
C4 H4A 0.96 no
C4 H4B 0.96 no
C4 H4C 0.96 no
C5 C6 1.514(5) no
C5 C7 1.509(3) no
C5 C8 1.518(3) no
C6 H6A 0.96 no
C6 H6B 0.96 no
C6 H6C 0.96 no
C7 H7A 0.96 no
C7 H7B 0.96 no
C7 H7C 0.96 no
C8 H8A 0.96 no
C8 H8B 0.96 no
C8 H8C 0.96 no
C9 C10 1.524(3) no
C9 C11 1.523(3) no
C9 C12 1.520(4) no
C10 H10A 0.96 no
C10 H10B 0.96 no
C10 H10C 0.96 no
C11 H11A 0.96 no
C11 H11B 0.96 no
C11 H11C 0.96 no
C12 H12A 0.96 no
C12 H12B 0.96 no
C12 H12C 0.96 no
C13 C14 1.526(3) no
C13 C15 1.517(3) no
C13 C16 1.526(4) no
C14 H14A 0.96 no
C14 H14B 0.96 no
C14 H14C 0.96 no
C15 H15A 0.96 no
C15 H15B 0.96 no
C15 H15C 0.96 no
C16 H16A 0.96 no
C16 H16B 0.96 no
C16 H16C 0.96 no

loop_
_geom_hbond_atom_site_label_D
_geom_hbond_atom_site_label_H
_geom_hbond_atom_site_label_A
_geom_hbond_site_symmetry_A
_geom_hbond_distance_DH
_geom_hbond_distance_HA
_geom_hbond_distance_DA
_geom_hbond_angle_DHA
_geom_hbond_publ_flag
N1 H1N O3 . 0.87(3) 2.29(3) 3.046(3) 145.2(16) yes
N2 H2N O3 4_554 0.868(10) 1.986(11) 2.8531(19) 177(2) yes
N3 H3N O2 . 0.87(3) 2.24(3) 3.007(3) 147.1(16) yes
N4 H4N O2 4_555 0.866(12) 2.019(13) 2.883(2) 175(2) yes

loop_
_geom_torsion_atom_site_label_1
_geom_torsion_atom_site_label_2
_geom_torsion_atom_site_label_3
_geom_torsion_atom_site_label_4
_geom_torsion
_geom_torsion_publ_flag
O2 P1 O1 P2 57.79(11) yes
N1 P1 O1 P2 -66.53(11) yes
N2 P1 O1 P2 177.81(10) yes
O1 P1 N1 C1 163.63(17) no
O2 P1 N1 C1 43.2(2) no
N2 P1 N1 C1 -83.77(18) no
O1 P1 N2 C5 46.3(2) no
O2 P1 N2 C5 167.22(18) no
N1 P1 N2 C5 -62.1(2) no
O3 P2 O1 P1 59.76(11) yes
N3 P2 O1 P1 -64.50(11) yes
N4 P2 O1 P1 179.88(10) yes
O1 P2 N3 C9 162.53(16) no
O3 P2 N3 C9 42.9(2) no
N4 P2 N3 C9 -84.80(18) no
O1 P2 N4 C13 50.9(2) no
O3 P2 N4 C13 171.4(2) no
N3 P2 N4 C13 -57.1(2) no
P1 N1 C1 C2 36.9(3) no
P1 N1 C1 C3 155.68(16) no
P1 N1 C1 C4 -84.2(2) no
P1 N2 C5 C6 148.66(19) no
P1 N2 C5 C7 28.4(3) no
P1 N2 C5 C8 -93.1(2) no
P2 N3 C9 C10 -82.0(2) no
P2 N3 C9 C11 159.08(16) no
P2 N3 C9 C12 39.5(3) no
P2 N4 C13 C14 -102.9(2) no
P2 N4 C13 C15 18.6(3) no
P2 N4 C13 C16 139.33(19) no

loop_
_cod_related_entry_id
_cod_related_entry_database
_cod_related_entry_code
1 ChemSpider 30654365
